data_7016866
loop_
_publ_author_name
'Ponsico, Sergio'
'Gulyas, Henrik'
'Mart\'inez-Belmonte, Marta'
'Escudero-Ad\'an, Eduardo C'
'Freixa, Zoraida'
'van Leeuwen, Piet W. N. M.'

_publ_section_title
;
 Zn(ii) Robson macrocycles as templates for chelating diphosphines.
;
_journal_issue 40
_journal_name_full 'Dalton transactions (Cambridge, England : 2003)'
_journal_page_first 10686
_journal_page_last 10697
_journal_paper_doi 10.1039/c1dt10905g
_journal_volume 40
_journal_year 2011
_chemical_formula_sum 'C60 H54 N4 O6 P2 Zn2'
_chemical_formula_weight 1119.75
_chemical_name_systematic
;
?
;
_space_group_IT_number 14
_symmetry_cell_setting monoclinic
_symmetry_space_group_name_Hall '-P 2ybc'
_symmetry_space_group_name_H-M 'P 1 21/c 1'
_atom_sites_solution_hydrogens geom
_atom_sites_solution_primary direct
_atom_sites_solution_secondary difmap
_audit_creation_method SHELXL-97
_cell_angle_alpha 90.00
_cell_angle_beta 97.9190(10)
_cell_angle_gamma 90.00
_cell_formula_units_Z 2
_cell_length_a 8.4567(3)
_cell_length_b 34.8441(9)
_cell_length_c 8.4433(2)
_cell_measurement_reflns_used 7765
_cell_measurement_temperature 100(2)
_cell_measurement_theta_max 39.46
_cell_measurement_theta_min 2.70
_cell_volume 2464.23(12)
_computing_cell_refinement 'Bruker APEX2 v2009.1-0'
_computing_data_collection 'Bruker APEX2 v2009.1-0'
_computing_data_reduction 'Bruker SAINT V7.60A'
_computing_molecular_graphics 'Bruker SHELXTL'
_computing_publication_material 'Bruker SHELXTL'
_computing_structure_refinement 'SHELXS-97 (Sheldrick, 2008)'
_computing_structure_solution 'SHELXS-97 (Sheldrick, 2008)'
_diffrn_ambient_temperature 100(2)
_diffrn_detector_area_resol_mean 512
_diffrn_detector_type '4K CCD area detector APEX II'
_diffrn_measured_fraction_theta_full 0.976
_diffrn_measured_fraction_theta_max 0.928
_diffrn_measurement_device_type 'Kappa 4-axis goniometer bruker-nonius'
_diffrn_measurement_method
;
Fullsphere data collection, phi and omega scans
;
_diffrn_measurement_specimen_support 'magnetic support whith 10 micron nylon fiber cryoloop'
_diffrn_radiation_monochromator 'Multilayer Montel 200 mirrors'
_diffrn_radiation_type MoK\a
_diffrn_radiation_wavelength 0.71073
_diffrn_reflns_av_R_equivalents 0.0321
_diffrn_reflns_av_sigmaI/netI 0.0259
_diffrn_reflns_limit_h_max 9
_diffrn_reflns_limit_h_min -15
_diffrn_reflns_limit_k_max 63
_diffrn_reflns_limit_k_min -61
_diffrn_reflns_limit_l_max 14
_diffrn_reflns_limit_l_min -14
_diffrn_reflns_number 60636
_diffrn_reflns_theta_full 30.00
_diffrn_reflns_theta_max 40.02
_diffrn_reflns_theta_min 3.00
_diffrn_source 'rotating anode X-ray tube'
_diffrn_source_current 70
_diffrn_source_power 50
_diffrn_source_size '3 mm x 0.3 mm fine focus'
_diffrn_source_type 'Bruker-Nonius FR 591'
_exptl_absorpt_coefficient_mu 1.099
_exptl_absorpt_correction_T_max 1.0
_exptl_absorpt_correction_T_min 0.95
_exptl_absorpt_correction_type empirical
_exptl_absorpt_process_details
;
SADABS Version 2008/1 Bruker-Nonius
Blessing, Acta Cryst. (1995) A51 33-38
;
_exptl_crystal_colour yellow
_exptl_crystal_density_diffrn 1.509
_exptl_crystal_density_method 'not measured'
_exptl_crystal_description block
_exptl_crystal_F_000 1160
_exptl_crystal_size_max 0.08
_exptl_crystal_size_mid 0.08
_exptl_crystal_size_min 0.03
_refine_diff_density_max 1.266
_refine_diff_density_min -0.400
_refine_diff_density_rms 0.087
_refine_ls_extinction_method none
_refine_ls_goodness_of_fit_ref 1.115
_refine_ls_hydrogen_treatment noref
_refine_ls_matrix_type full
_refine_ls_number_parameters 335
_refine_ls_number_reflns 14185
_refine_ls_number_restraints 0
_refine_ls_restrained_S_all 1.115
_refine_ls_R_factor_all 0.0413
_refine_ls_R_factor_gt 0.0371
_refine_ls_shift/su_max 0.001
_refine_ls_shift/su_mean 0.000
_refine_ls_structure_factor_coef Fsqd
_refine_ls_weighting_details 'calc w=1/[\s^2^(Fo^2^)+(0.0381P)^2^+1.4061P] where P=(Fo^2^+2Fc^2^)/3'
_refine_ls_weighting_scheme calc
_refine_ls_wR_factor_gt 0.0947
_refine_ls_wR_factor_ref 0.0967
_reflns_number_gt 12913
_reflns_number_total 14185
_reflns_threshold_expression >2sigma(I)
_cod_data_source_file c1dt10905g.txt
_cod_data_source_block sp125p21c
_cod_depositor_comments
;
The following automatic conversions were performed:
'_diffrn_measurement_specimen_suppport' tag replaced with
'_diffrn_measurement_specimen_support'.

Automatic conversion script
Id: cif_correct_tags 1440 2010-10-19 06:21:57Z saulius 

The following automatic conversions were performed:

'_symmetry_cell_setting' value 'Monoclinic' changed to 'monoclinic'
according to /home/saulius/struct/CIF-dictionaries/cif_core.dic
dictionary named 'cif_core.dic' version 2.4.1 from 2010-06-29.

Automatic conversion script
Id: cif_fix_values 1715 2011-07-08 13:25:40Z adriana 
;
_cod_original_sg_symbol_H-M P2(1)/c
_cod_database_code 7016866

loop_
_symmetry_equiv_pos_as_xyz
'x, y, z'
'-x, y+1/2, -z+1/2'
'-x, -y, -z'
'x, -y-1/2, z-1/2'

loop_
_atom_site_label
_atom_site_type_symbol
_atom_site_fract_x
_atom_site_fract_y
_atom_site_fract_z
_atom_site_U_iso_or_equiv
_atom_site_adp_type
_atom_site_occupancy
_atom_site_symmetry_multiplicity
_atom_site_calc_flag
_atom_site_refinement_flags
C1 C 0.20427(15) 0.09087(3) 0.71949(13) 0.02093(18) Uani 1 1 d .
H19A H 0.2728 0.1036 0.6491 0.025 Uiso 1 1 calc R
H19B H 0.1304 0.1104 0.7527 0.025 Uiso 1 1 calc R
C2 C 0.10780(14) 0.05948(3) 0.62614(13) 0.02000(17) Uani 1 1 d .
H20A H 0.0224 0.0715 0.5501 0.024 Uiso 1 1 calc R
H20B H 0.0560 0.0435 0.7013 0.024 Uiso 1 1 calc R
C3 C 0.20789(14) 0.03376(3) 0.53394(12) 0.01859(17) Uani 1 1 d .
H21A H 0.1359 0.0181 0.4570 0.022 Uiso 1 1 calc R
H21B H 0.2734 0.0500 0.4720 0.022 Uiso 1 1 calc R
C4 C 0.32619(13) -0.02605(3) 0.58240(11) 0.01532(14) Uani 1 1 d .
H22 H 0.2645 -0.0311 0.4817 0.018 Uiso 1 1 calc R
C5 C 0.42207(12) -0.05780(3) 0.65347(11) 0.01383(13) Uani 1 1 d .
C6 C 0.42393(13) -0.09003(3) 0.55403(11) 0.01571(15) Uani 1 1 d .
H24 H 0.3624 -0.0894 0.4511 0.019 Uiso 1 1 calc R
C7 C 0.51168(13) -0.12282(3) 0.59945(12) 0.01596(15) Uani 1 1 d .
C8 C 0.59918(13) -0.12257(3) 0.75174(12) 0.01546(14) Uani 1 1 d .
H26 H 0.6631 -0.1443 0.7853 0.019 Uiso 1 1 calc R
C9 C 0.59702(12) -0.09165(3) 0.85775(11) 0.01345(13) Uani 1 1 d .
C10 C 0.69014(12) -0.09743(3) 1.01336(11) 0.01522(14) Uani 1 1 d .
H30 H 0.7555 -0.1197 1.0247 0.018 Uiso 1 1 calc R
C11 C 0.51153(16) -0.15712(3) 0.49057(14) 0.02223(19) Uani 1 1 d .
H29A H 0.6218 -0.1649 0.4838 0.033 Uiso 1 1 calc R
H29B H 0.4582 -0.1504 0.3837 0.033 Uiso 1 1 calc R
H29C H 0.4546 -0.1784 0.5335 0.033 Uiso 1 1 calc R
C12 C 0.50860(11) -0.05780(2) 0.81040(10) 0.01221(13) Uani 1 1 d .
C13 C 0.75533(12) 0.06139(3) 0.89874(11) 0.01332(13) Uani 1 1 d .
C14 C 0.78184(12) 0.10111(3) 0.91796(11) 0.01407(13) Uani 1 1 d .
H2 H 0.7234 0.1184 0.8451 0.017 Uiso 1 1 calc R
C15 C 0.89207(12) 0.11560(3) 1.04173(11) 0.01400(13) Uani 1 1 d .
C16 C 0.98153(13) 0.09054(3) 1.14840(12) 0.01665(15) Uani 1 1 d .
H4 H 1.0560 0.1002 1.2336 0.020 Uiso 1 1 calc R
C17 C 0.95949(14) 0.05117(3) 1.12753(13) 0.01879(16) Uani 1 1 d .
H5 H 1.0214 0.0339 1.1979 0.023 Uiso 1 1 calc R
C18 C 0.84881(13) 0.03666(3) 1.00586(12) 0.01669(15) Uani 1 1 d .
H6 H 0.8358 0.0097 0.9945 0.020 Uiso 1 1 calc R
C19 C 0.75463(12) 0.19069(3) 0.96941(11) 0.01446(14) Uani 1 1 d .
C20 C 0.76869(14) 0.22210(3) 0.87001(14) 0.02028(17) Uani 1 1 d .
H14 H 0.8709 0.2300 0.8480 0.024 Uiso 1 1 calc R
C21 C 0.63236(17) 0.24188(4) 0.80302(16) 0.0261(2) Uani 1 1 d .
H15 H 0.6416 0.2632 0.7349 0.031 Uiso 1 1 calc R
C22 C 0.48318(16) 0.23040(4) 0.83582(15) 0.0242(2) Uani 1 1 d .
H16 H 0.3906 0.2439 0.7894 0.029 Uiso 1 1 calc R
C23 C 0.46787(14) 0.19933(3) 0.93615(15) 0.02117(18) Uani 1 1 d .
H17 H 0.3655 0.1917 0.9588 0.025 Uiso 1 1 calc R
C24 C 0.60376(13) 0.17958(3) 1.00294(13) 0.01777(16) Uani 1 1 d .
H18 H 0.5941 0.1584 1.0718 0.021 Uiso 1 1 calc R
C25 C 0.97329(12) 0.17813(3) 1.26218(11) 0.01530(14) Uani 1 1 d .
C26 C 0.89249(15) 0.16116(4) 1.37772(13) 0.02155(18) Uani 1 1 d .
H8 H 0.8103 0.1430 1.3469 0.026 Uiso 1 1 calc R
C27 C 0.93268(17) 0.17099(4) 1.53854(14) 0.0249(2) Uani 1 1 d .
H9 H 0.8787 0.1592 1.6172 0.030 Uiso 1 1 calc R
C28 C 1.05104(16) 0.19787(4) 1.58395(14) 0.0243(2) Uani 1 1 d .
H10 H 1.0791 0.2042 1.6937 0.029 Uiso 1 1 calc R
C29 C 1.12875(16) 0.21558(4) 1.46878(14) 0.0238(2) Uani 1 1 d .
H11 H 1.2076 0.2346 1.4995 0.029 Uiso 1 1 calc R
C30 C 1.09121(14) 0.20550(3) 1.30862(13) 0.01884(16) Uani 1 1 d .
H12 H 1.1460 0.2173 1.2305 0.023 Uiso 1 1 calc R
N1 N 0.30525(11) 0.07596(2) 0.86220(10) 0.01585(13) Uani 1 1 d .
N2 N 0.31411(11) 0.00794(2) 0.63827(10) 0.01470(13) Uani 1 1 d .
O1 O 0.50819(10) -0.028298(19) 0.90602(8) 0.01369(11) Uani 1 1 d .
O2 O 0.64744(10) 0.04809(2) 0.78384(8) 0.01540(12) Uani 1 1 d .
O3 O 1.07614(9) 0.17820(2) 0.96790(9) 0.01669(12) Uani 1 1 d .
P1 P 0.93552(3) 0.166129(7) 1.05221(3) 0.01295(4) Uani 1 1 d .
Zn1 Zn 0.449510(14) 0.027960(3) 0.844736(13) 0.01198(3) Uani 1 1 d .

loop_
_atom_site_aniso_label
_atom_site_aniso_U_11
_atom_site_aniso_U_22
_atom_site_aniso_U_33
_atom_site_aniso_U_23
_atom_site_aniso_U_13
_atom_site_aniso_U_12
C1 0.0274(5) 0.0174(4) 0.0159(4) 0.0012(3) -0.0043(3) 0.0072(3)
C2 0.0169(4) 0.0235(4) 0.0180(4) 0.0025(3) -0.0034(3) 0.0039(3)
C3 0.0235(5) 0.0169(4) 0.0132(3) 0.0014(3) -0.0051(3) 0.0030(3)
C4 0.0181(4) 0.0153(3) 0.0116(3) -0.0012(2) -0.0016(3) -0.0005(3)
C5 0.0167(4) 0.0125(3) 0.0119(3) -0.0010(2) 0.0003(3) -0.0006(3)
C6 0.0194(4) 0.0145(3) 0.0127(3) -0.0024(2) 0.0005(3) -0.0009(3)
C7 0.0191(4) 0.0138(3) 0.0150(3) -0.0027(3) 0.0024(3) -0.0009(3)
C8 0.0169(4) 0.0139(3) 0.0157(3) -0.0015(3) 0.0026(3) 0.0007(3)
C9 0.0147(3) 0.0126(3) 0.0129(3) -0.0002(2) 0.0012(3) 0.0005(3)
C10 0.0164(4) 0.0143(3) 0.0146(3) 0.0003(3) 0.0009(3) 0.0026(3)
C11 0.0284(5) 0.0171(4) 0.0206(4) -0.0064(3) 0.0014(4) 0.0018(4)
C12 0.0141(3) 0.0112(3) 0.0112(3) -0.0003(2) 0.0011(3) -0.0009(2)
C13 0.0144(3) 0.0132(3) 0.0122(3) -0.0002(2) 0.0013(3) -0.0010(3)
C14 0.0157(4) 0.0125(3) 0.0132(3) 0.0006(2) -0.0009(3) -0.0002(3)
C15 0.0147(3) 0.0128(3) 0.0138(3) 0.0005(2) -0.0004(3) -0.0013(3)
C16 0.0163(4) 0.0156(3) 0.0166(4) 0.0020(3) -0.0031(3) -0.0012(3)
C17 0.0195(4) 0.0151(3) 0.0197(4) 0.0034(3) -0.0043(3) 0.0008(3)
C18 0.0188(4) 0.0121(3) 0.0181(4) 0.0012(3) -0.0014(3) 0.0007(3)
C19 0.0155(4) 0.0123(3) 0.0152(3) 0.0003(2) 0.0006(3) -0.0007(3)
C20 0.0208(4) 0.0177(4) 0.0222(4) 0.0058(3) 0.0023(3) 0.0000(3)
C21 0.0276(6) 0.0218(5) 0.0285(5) 0.0100(4) 0.0019(4) 0.0044(4)
C22 0.0233(5) 0.0227(4) 0.0254(5) 0.0019(4) -0.0014(4) 0.0068(4)
C23 0.0168(4) 0.0200(4) 0.0262(5) -0.0025(3) 0.0012(4) 0.0015(3)
C24 0.0160(4) 0.0152(3) 0.0221(4) 0.0009(3) 0.0025(3) -0.0002(3)
C25 0.0158(4) 0.0156(3) 0.0142(3) -0.0009(3) 0.0007(3) -0.0012(3)
C26 0.0225(5) 0.0262(5) 0.0165(4) -0.0014(3) 0.0047(3) -0.0056(4)
C27 0.0271(6) 0.0313(5) 0.0170(4) -0.0008(4) 0.0054(4) -0.0013(4)
C28 0.0250(5) 0.0305(5) 0.0167(4) -0.0047(4) 0.0005(4) 0.0019(4)
C29 0.0239(5) 0.0269(5) 0.0194(4) -0.0065(4) -0.0011(4) -0.0042(4)
C30 0.0198(4) 0.0185(4) 0.0175(4) -0.0024(3) 0.0000(3) -0.0041(3)
N1 0.0179(3) 0.0156(3) 0.0131(3) 0.0005(2) -0.0012(3) 0.0032(3)
N2 0.0173(3) 0.0134(3) 0.0121(3) 0.0004(2) -0.0025(2) 0.0001(2)
O1 0.0186(3) 0.0110(2) 0.0107(2) -0.00103(18) -0.0006(2) 0.0003(2)
O2 0.0175(3) 0.0163(3) 0.0118(2) -0.0009(2) -0.0001(2) -0.0037(2)
O3 0.0126(3) 0.0196(3) 0.0177(3) -0.0026(2) 0.0013(2) 0.0019(2)
P1 0.01356(10) 0.01210(9) 0.01283(9) 0.00025(7) 0.00055(7) -0.00180(7)
Zn1 0.01399(5) 0.01098(4) 0.01010(4) 0.00046(3) -0.00141(3) 0.00003(3)

loop_
_atom_type_symbol
_atom_type_description
_atom_type_scat_dispersion_real
_atom_type_scat_dispersion_imag
_atom_type_scat_source
C C 0.0033 0.0016 'International Tables Vol C Tables 4.2.6.8 and 6.1.1.4'
H H 0.0000 0.0000 'International Tables Vol C Tables 4.2.6.8 and 6.1.1.4'
N N 0.0061 0.0033 'International Tables Vol C Tables 4.2.6.8 and 6.1.1.4'
O O 0.0106 0.0060 'International Tables Vol C Tables 4.2.6.8 and 6.1.1.4'
P P 0.1023 0.0942 'International Tables Vol C Tables 4.2.6.8 and 6.1.1.4'
Zn Zn 0.2839 1.4301 'International Tables Vol C Tables 4.2.6.8 and 6.1.1.4'

loop_
_geom_angle_atom_site_label_1
_geom_angle_atom_site_label_2
_geom_angle_atom_site_label_3
_geom_angle
_geom_angle_site_symmetry_1
_geom_angle_site_symmetry_3
N1 C1 C2 112.36(9) . .
C1 C2 C3 113.17(10) . .
N2 C3 C2 112.98(8) . .
N2 C4 C5 128.25(9) . .
C6 C5 C12 120.68(9) . .
C6 C5 C4 114.47(8) . .
C12 C5 C4 124.85(8) . .
C7 C6 C5 122.91(9) . .
C6 C7 C8 116.49(8) . .
C6 C7 C11 121.93(9) . .
C8 C7 C11 121.58(9) . .
C7 C8 C9 122.83(9) . .
C8 C9 C12 120.64(8) . .
C8 C9 C10 114.73(8) . .
C12 C9 C10 124.63(8) . .
N1 C10 C9 127.68(9) 3_657 .
O1 C12 C5 122.02(8) . .
O1 C12 C9 121.59(8) . .
C5 C12 C9 116.39(8) . .
O2 C13 C14 120.83(8) . .
O2 C13 C18 121.75(8) . .
C14 C13 C18 117.42(9) . .
C15 C14 C13 121.42(8) . .
C14 C15 C16 120.16(8) . .
C14 C15 P1 120.13(7) . .
C16 C15 P1 119.37(7) . .
C17 C16 C15 118.83(9) . .
C18 C17 C16 121.20(9) . .
C17 C18 C13 120.94(9) . .
C20 C19 C24 119.66(10) . .
C20 C19 P1 117.82(8) . .
C24 C19 P1 122.52(7) . .
C19 C20 C21 119.85(11) . .
C22 C21 C20 120.03(11) . .
C21 C22 C23 120.61(11) . .
C24 C23 C22 119.40(11) . .
C23 C24 C19 120.45(10) . .
C30 C25 C26 119.47(9) . .
C30 C25 P1 117.16(8) . .
C26 C25 P1 123.36(8) . .
C27 C26 C25 119.89(11) . .
C28 C27 C26 120.30(11) . .
C27 C28 C29 119.96(11) . .
C28 C29 C30 120.07(11) . .
C29 C30 C25 120.27(10) . .
C10 N1 C1 114.37(8) 3_657 .
C10 N1 Zn1 124.85(7) 3_657 .
C1 N1 Zn1 120.24(7) . .
C4 N2 C3 114.58(8) . .
C4 N2 Zn1 123.87(7) . .
C3 N2 Zn1 121.20(6) . .
C12 O1 Zn1 127.67(6) . .
C12 O1 Zn1 127.80(6) . 3_657
Zn1 O1 Zn1 104.41(3) . 3_657
C13 O2 Zn1 117.65(6) . .
O3 P1 C15 114.45(5) . .
O3 P1 C25 110.49(5) . .
C15 P1 C25 106.39(4) . .
O3 P1 C19 111.18(4) . .
C15 P1 C19 106.75(5) . .
C25 P1 C19 107.20(5) . .
O2 Zn1 O1 102.81(3) . .
O2 Zn1 N2 107.14(3) . .
O1 Zn1 N2 88.69(3) . .
O2 Zn1 O1 103.31(3) . 3_657
O1 Zn1 O1 75.60(3) . 3_657
N2 Zn1 O1 148.16(3) . 3_657
O2 Zn1 N1 105.18(3) . .
O1 Zn1 N1 149.70(3) . .
N2 Zn1 N1 93.94(3) . .
O1 Zn1 N1 86.84(3) 3_657 .

loop_
_geom_bond_atom_site_label_1
_geom_bond_atom_site_label_2
_geom_bond_distance
_geom_bond_site_symmetry_2
C1 N1 1.4722(13) .
C1 C2 1.5185(17) .
C2 C3 1.5189(16) .
C3 N2 1.4745(13) .
C4 N2 1.2840(12) .
C4 C5 1.4515(14) .
C5 C6 1.4036(13) .
C5 C12 1.4227(13) .
C6 C7 1.3873(14) .
C7 C8 1.3925(14) .
C7 C11 1.5078(14) .
C8 C9 1.4025(13) .
C9 C12 1.4238(13) .
C9 C10 1.4498(13) .
C10 N1 1.2859(13) 3_657
C12 O1 1.3075(11) .
C13 O2 1.3208(12) .
C13 C14 1.4076(13) .
C13 C18 1.4101(14) .
C14 C15 1.3956(13) .
C15 C16 1.3992(14) .
C15 P1 1.7984(9) .
C16 C17 1.3924(14) .
C17 C18 1.3864(15) .
C19 C20 1.3941(14) .
C19 C24 1.3990(15) .
C19 P1 1.8074(10) .
C20 C21 1.3944(17) .
C21 C22 1.387(2) .
C22 C23 1.3917(18) .
C23 C24 1.3905(16) .
C25 C30 1.3963(14) .
C25 C26 1.3971(15) .
C25 P1 1.8066(10) .
C26 C27 1.3962(16) .
C27 C28 1.3859(19) .
C28 C29 1.3907(19) .
C29 C30 1.3909(15) .
N1 C10 1.2859(13) 3_657
N1 Zn1 2.0875(9) .
N2 Zn1 2.0705(8) .
O1 Zn1 2.0703(7) .
O1 Zn1 2.0855(7) 3_657
O2 Zn1 1.9481(8) .
O3 P1 1.5267(8) .
Zn1 O1 2.0855(7) 3_657

loop_
_geom_torsion_atom_site_label_1
_geom_torsion_atom_site_label_2
_geom_torsion_atom_site_label_3
_geom_torsion_atom_site_label_4
_geom_torsion
_geom_torsion_site_symmetry_1
_geom_torsion_site_symmetry_4
N1 C1 C2 C3 -73.63(12) . .
C1 C2 C3 N2 71.84(12) . .
N2 C4 C5 C6 -172.93(11) . .
N2 C4 C5 C12 7.35(17) . .
C12 C5 C6 C7 -1.80(16) . .
C4 C5 C6 C7 178.47(10) . .
C5 C6 C7 C8 0.41(16) . .
C5 C6 C7 C11 179.89(10) . .
C6 C7 C8 C9 1.87(15) . .
C11 C7 C8 C9 -177.62(10) . .
C7 C8 C9 C12 -2.75(15) . .
C7 C8 C9 C10 177.35(10) . .
C8 C9 C10 N1 -171.51(10) . 3_657
C12 C9 C10 N1 8.60(17) . 3_657
C6 C5 C12 O1 -179.54(9) . .
C4 C5 C12 O1 0.16(15) . .
C6 C5 C12 C9 0.91(14) . .
C4 C5 C12 C9 -179.39(9) . .
C8 C9 C12 O1 -178.30(9) . .
C10 C9 C12 O1 1.59(15) . .
C8 C9 C12 C5 1.26(14) . .
C10 C9 C12 C5 -178.85(9) . .
O2 C13 C14 C15 178.07(9) . .
C18 C13 C14 C15 -2.32(14) . .
C13 C14 C15 C16 1.25(15) . .
C13 C14 C15 P1 174.53(7) . .
C14 C15 C16 C17 0.63(16) . .
P1 C15 C16 C17 -172.69(8) . .
C15 C16 C17 C18 -1.39(17) . .
C16 C17 C18 C13 0.27(17) . .
O2 C13 C18 C17 -178.84(10) . .
C14 C13 C18 C17 1.56(15) . .
C24 C19 C20 C21 -0.88(17) . .
P1 C19 C20 C21 179.82(10) . .
C19 C20 C21 C22 0.28(19) . .
C20 C21 C22 C23 0.4(2) . .
C21 C22 C23 C24 -0.39(18) . .
C22 C23 C24 C19 -0.22(17) . .
C20 C19 C24 C23 0.86(16) . .
P1 C19 C24 C23 -179.87(8) . .
C30 C25 C26 C27 -1.50(18) . .
P1 C25 C26 C27 177.67(10) . .
C25 C26 C27 C28 0.8(2) . .
C26 C27 C28 C29 0.9(2) . .
C27 C28 C29 C30 -1.9(2) . .
C28 C29 C30 C25 1.25(19) . .
C26 C25 C30 C29 0.47(17) . .
P1 C25 C30 C29 -178.75(9) . .
C2 C1 N1 C10 -139.41(10) . 3_657
C2 C1 N1 Zn1 48.64(13) . .
C5 C4 N2 C3 178.88(10) . .
C5 C4 N2 Zn1 5.51(16) . .
C2 C3 N2 C4 140.74(10) . .
C2 C3 N2 Zn1 -45.70(12) . .
C5 C12 O1 Zn1 -19.72(13) . .
C9 C12 O1 Zn1 159.82(7) . .
C5 C12 O1 Zn1 155.48(7) . 3_657
C9 C12 O1 Zn1 -24.98(13) . 3_657
C14 C13 O2 Zn1 -106.39(9) . .
C18 C13 O2 Zn1 74.02(11) . .
C14 C15 P1 O3 -91.87(9) . .
C16 C15 P1 O3 81.46(9) . .
C14 C15 P1 C25 145.83(8) . .
C16 C15 P1 C25 -40.85(10) . .
C14 C15 P1 C19 31.59(9) . .
C16 C15 P1 C19 -155.08(8) . .
C30 C25 P1 O3 18.80(10) . .
C26 C25 P1 O3 -160.38(9) . .
C30 C25 P1 C15 143.58(9) . .
C26 C25 P1 C15 -35.61(11) . .
C30 C25 P1 C19 -102.49(9) . .
C26 C25 P1 C19 78.32(10) . .
C20 C19 P1 O3 -13.44(10) . .
C24 C19 P1 O3 167.28(8) . .
C20 C19 P1 C15 -138.91(8) . .
C24 C19 P1 C15 41.81(9) . .
C20 C19 P1 C25 107.41(9) . .
C24 C19 P1 C25 -71.87(9) . .
C13 O2 Zn1 O1 -85.23(7) . .
C13 O2 Zn1 N2 -177.84(7) . .
C13 O2 Zn1 O1 -7.26(7) . 3_657
C13 O2 Zn1 N1 83.06(7) . .
C12 O1 Zn1 O2 -83.24(8) . .
Zn1 O1 Zn1 O2 100.68(4) 3_657 .
C12 O1 Zn1 N2 24.05(8) . .
Zn1 O1 Zn1 N2 -152.04(4) 3_657 .
C12 O1 Zn1 O1 176.09(10) . 3_657
Zn1 O1 Zn1 O1 0.0 3_657 3_657
C12 O1 Zn1 N1 119.61(9) . .
Zn1 O1 Zn1 N1 -56.47(7) 3_657 .
C4 N2 Zn1 O2 86.83(9) . .
C3 N2 Zn1 O2 -86.12(8) . .
C4 N2 Zn1 O1 -16.18(9) . .
C3 N2 Zn1 O1 170.87(8) . .
C4 N2 Zn1 O1 -75.61(11) . 3_657
C3 N2 Zn1 O1 111.44(9) . 3_657
C4 N2 Zn1 N1 -165.96(9) . .
C3 N2 Zn1 N1 21.09(9) . .
C10 N1 Zn1 O2 -84.65(9) 3_657 .
C1 N1 Zn1 O2 86.40(9) . .
C10 N1 Zn1 O1 72.25(12) 3_657 .
C1 N1 Zn1 O1 -116.69(9) . .
C10 N1 Zn1 N2 166.40(9) 3_657 .
C1 N1 Zn1 N2 -22.55(9) . .
C10 N1 Zn1 O1 18.29(9) 3_657 3_657
C1 N1 Zn1 O1 -170.66(9) . 3_657
